data_7011962
loop_
_publ_author_name
'Christopher J. Adams'
'Ian M. Bartlett'
'Neil G. Connelly'
'David J. Harding'
'Owen D. Hayward'
'Antonio J. Mart\'in'
'A. Guy Orpen'
'Michael J. Quayle'
'Philip H. Rieger'

_publ_section_title
;
 Redox routes to arenechromium complexes of two-, three- and
 four-electron alkynes; structure and bonding in paramagnetic
 [Cr(CO)L(\h-RCCR)(\h-arene)]+
;
_journal_issue 22
_journal_name_full 'J. Chem. Soc., Dalton Trans.'
_journal_page_first 4281
_journal_page_last 4288
_journal_paper_doi 10.1039/b206177p
_journal_year 2002
_chemical_formula_sum 'C30 H37 Cr F6 O4 P2'
_chemical_formula_weight 689.54
_chemical_name_systematic
; 
? 
;
_space_group_IT_number 61
_symmetry_cell_setting orthorhombic
_symmetry_space_group_name_Hall '-P 2ac 2ab'
_symmetry_space_group_name_H-M 'P b c a'
_atom_sites_solution_hydrogens geom
_atom_sites_solution_primary direct
_atom_sites_solution_secondary difmap
_audit_creation_method SHELXL-97
_cell_angle_alpha 90
_cell_angle_beta 90
_cell_angle_gamma 90
_cell_formula_units_Z 16
_cell_length_a 16.993(4)
_cell_length_b 26.514(6)
_cell_length_c 28.425(8)
_cell_measurement_reflns_used 254
_cell_measurement_temperature 173(2)
_cell_volume 12807(6)
_computing_cell_refinement 'Bruker SMART'
_computing_data_collection 'Bruker SMART'
_computing_data_reduction 'Bruker SHELXTL'
_computing_molecular_graphics 'Bruker SHELXTL'
_computing_publication_material 'Bruker SHELXTL'
_computing_structure_refinement 'SHELXL-97 (Sheldrick, 1997)'
_computing_structure_solution 'SHELXS-97 (Sheldrick, 1990)'
_diffrn_ambient_temperature 173(2)
_diffrn_measured_fraction_theta_full 1.000
_diffrn_measured_fraction_theta_max 1.000
_diffrn_measurement_device_type 'CCD area detector'
_diffrn_measurement_method 'omega scans with narrow frames'
_diffrn_radiation_monochromator graphite
_diffrn_radiation_source 'fine-focus sealed tube'
_diffrn_radiation_type MoK\a
_diffrn_radiation_wavelength 0.71073
_diffrn_reflns_av_R_equivalents 0.2230
_diffrn_reflns_av_sigmaI/netI 0.1821
_diffrn_reflns_limit_h_max 15
_diffrn_reflns_limit_h_min -19
_diffrn_reflns_limit_k_max 30
_diffrn_reflns_limit_k_min -30
_diffrn_reflns_limit_l_max 32
_diffrn_reflns_limit_l_min -28
_diffrn_reflns_number 62123
_diffrn_reflns_theta_full 24.00
_diffrn_reflns_theta_max 24.00
_diffrn_reflns_theta_min 1.54
_diffrn_standards_decay_% 0
_exptl_absorpt_coefficient_mu 0.526
_exptl_absorpt_correction_T_max 0.7713
_exptl_absorpt_correction_T_min 0.7047
_exptl_absorpt_correction_type multi-scan
_exptl_absorpt_process_details 'SADABS (Sheldrick 1996)'
_exptl_crystal_colour black
_exptl_crystal_density_diffrn 1.430
_exptl_crystal_density_meas ?
_exptl_crystal_density_method .
_exptl_crystal_description plate
_exptl_crystal_F_000 5712
_exptl_crystal_size_max 0.3
_exptl_crystal_size_mid 0.2
_exptl_crystal_size_min 0.05
_refine_diff_density_max 0.722
_refine_diff_density_min -0.538
_refine_diff_density_rms 0.077
_refine_ls_extinction_method none
_refine_ls_goodness_of_fit_ref 0.896
_refine_ls_hydrogen_treatment mixed
_refine_ls_matrix_type full
_refine_ls_number_parameters 775
_refine_ls_number_reflns 10056
_refine_ls_number_restraints 15
_refine_ls_restrained_S_all 0.901
_refine_ls_R_factor_all 0.1836
_refine_ls_R_factor_gt 0.0643
_refine_ls_shift/su_max 0.001
_refine_ls_shift/su_mean 0.000
_refine_ls_structure_factor_coef Fsqd
_refine_ls_weighting_details
;
calc w=1/[\s^2^(Fo^2^)+(0.0650P)^2^+0.0000P] where 
P=(Fo^2^+2Fc^2^)/3
;
_refine_ls_weighting_scheme calc
_refine_ls_wR_factor_gt 0.1244
_refine_ls_wR_factor_ref 0.1600
_reflns_number_gt 4212
_reflns_number_total 10056
_reflns_threshold_expression >2sigma(I)
_cod_data_source_file b206177p.txt
_cod_data_source_block 6plus
_cod_depositor_comments
;
The following automatic conversions were performed:
'_symmetry_cell_setting' value 'Orthorhombic' changed to 'orthorhombic'
according to '/home/saulius/struct/CIF-dictionaries/cif_core.dic'
dictionary named 'cif_core.dic' version 2.4.1 from 2010-06-29.

Automatic conversion script
Id: cif_fix_enum 1527 2010-12-29 10:47:43Z saulius 
;
_cod_original_cell_volume 12807(5)
_cod_original_sg_symbol_H-M Pbca
_cod_database_code 7011962

loop_
_symmetry_equiv_pos_as_xyz
'x, y, z'
'-x+1/2, -y, z+1/2'
'-x, y+1/2, -z+1/2'
'x+1/2, -y+1/2, -z'
'-x, -y, -z'
'x-1/2, y, -z-1/2'
'x, -y-1/2, z-1/2'
'-x-1/2, y-1/2, z'

loop_
_atom_site_label
_atom_site_type_symbol
_atom_site_fract_x
_atom_site_fract_y
_atom_site_fract_z
_atom_site_U_iso_or_equiv
_atom_site_adp_type
_atom_site_occupancy
_atom_site_symmetry_multiplicity
_atom_site_calc_flag
_atom_site_refinement_flags
_atom_site_disorder_assembly
_atom_site_disorder_group
Cr1 Cr 1.05272(6) -0.20376(4) 0.53963(4) 0.0296(3) Uani 1 1 d . . .
C1 C 1.0120(6) -0.1267(2) 0.5694(3) 0.056(3) Uani 1 1 d . . .
C2 C 1.0937(6) -0.1238(3) 0.5607(3) 0.049(2) Uani 1 1 d . . .
C3 C 1.1247(4) -0.1361(3) 0.5166(3) 0.040(2) Uani 1 1 d . . .
C4 C 1.0728(5) -0.1488(3) 0.4793(3) 0.041(2) Uani 1 1 d . . .
C5 C 0.9918(5) -0.1511(2) 0.4869(3) 0.042(2) Uani 1 1 d . . .
C6 C 0.9615(4) -0.1404(3) 0.5316(3) 0.048(2) Uani 1 1 d . . .
C7 C 0.9804(6) -0.1125(3) 0.6166(3) 0.092(4) Uani 1 1 d . . .
H7A H 0.9689 -0.0763 0.6172 0.138 Uiso 1 1 calc R . .
H7B H 1.0196 -0.1204 0.6409 0.138 Uiso 1 1 calc R . .
H7C H 0.9320 -0.1315 0.6229 0.138 Uiso 1 1 calc R . .
C8 C 1.1498(6) -0.1024(3) 0.5976(3) 0.107(4) Uani 1 1 d . . .
H8A H 1.1511 -0.0656 0.5950 0.160 Uiso 1 1 calc R . .
H8B H 1.2028 -0.1159 0.5923 0.160 Uiso 1 1 calc R . .
H8C H 1.1316 -0.1120 0.6291 0.160 Uiso 1 1 calc R . .
C9 C 1.2116(4) -0.1328(3) 0.5074(3) 0.085(3) Uani 1 1 d . . .
H9A H 1.2252 -0.0984 0.4979 0.127 Uiso 1 1 calc R . .
H9B H 1.2259 -0.1564 0.4822 0.127 Uiso 1 1 calc R . .
H9C H 1.2405 -0.1416 0.5361 0.127 Uiso 1 1 calc R . .
C10 C 1.1044(5) -0.1561(3) 0.4301(3) 0.072(3) Uani 1 1 d . . .
H10A H 1.1049 -0.1236 0.4136 0.108 Uiso 1 1 calc R . .
H10B H 1.0707 -0.1798 0.4130 0.108 Uiso 1 1 calc R . .
H10C H 1.1581 -0.1695 0.4317 0.108 Uiso 1 1 calc R . .
C11 C 0.9360(5) -0.1639(3) 0.4468(3) 0.079(3) Uani 1 1 d . . .
H11A H 0.9201 -0.1328 0.4307 0.118 Uiso 1 1 calc R . .
H11B H 0.8893 -0.1808 0.4595 0.118 Uiso 1 1 calc R . .
H11C H 0.9626 -0.1862 0.4245 0.118 Uiso 1 1 calc R . .
C12 C 0.8718(5) -0.1393(3) 0.5386(4) 0.092(4) Uani 1 1 d . . .
H12A H 0.8519 -0.1053 0.5320 0.138 Uiso 1 1 calc R . .
H12B H 0.8592 -0.1484 0.5712 0.138 Uiso 1 1 calc R . .
H12C H 0.8469 -0.1634 0.5172 0.138 Uiso 1 1 calc R . .
C13 C 0.9613(4) -0.2435(2) 0.5666(2) 0.0271(17) Uani 1 1 d . . .
C14 C 0.9817(3) -0.2661(2) 0.5292(3) 0.0291(17) Uani 1 1 d . . .
C15 C 1.1140(4) -0.2448(3) 0.5030(3) 0.0339(19) Uani 1 1 d . . .
O1 O 1.1544(3) -0.26925(18) 0.47923(18) 0.0484(14) Uani 1 1 d . . .
C21 C 0.9002(4) -0.2429(2) 0.6029(3) 0.0295(18) Uani 1 1 d . . .
C22 C 0.8215(4) -0.2528(2) 0.5903(3) 0.0374(19) Uani 1 1 d . . .
H22A H 0.8090 -0.2611 0.5587 0.045 Uiso 1 1 calc R . .
C23 C 0.7621(4) -0.2506(2) 0.6238(3) 0.042(2) Uani 1 1 d . . .
H23A H 0.7090 -0.2569 0.6150 0.050 Uiso 1 1 calc R . .
C24 C 0.7802(4) -0.2394(2) 0.6698(3) 0.0391(19) Uani 1 1 d . . .
H24A H 0.7395 -0.2385 0.6927 0.047 Uiso 1 1 calc R . .
C25 C 0.8563(4) -0.2295(2) 0.6830(3) 0.0386(19) Uani 1 1 d . . .
H25A H 0.8680 -0.2217 0.7148 0.046 Uiso 1 1 calc R . .
C26 C 0.9168(4) -0.2309(2) 0.6497(3) 0.0340(18) Uani 1 1 d . . .
H26A H 0.9693 -0.2236 0.6589 0.041 Uiso 1 1 calc R . .
C27 C 0.9653(3) -0.3078(2) 0.4974(2) 0.0272(17) Uani 1 1 d . . .
C28 C 0.9839(4) -0.3072(3) 0.4498(2) 0.0329(18) Uani 1 1 d . . .
H28A H 1.0108 -0.2790 0.4369 0.039 Uiso 1 1 calc R . .
C29 C 0.9635(4) -0.3473(3) 0.4207(2) 0.0358(18) Uani 1 1 d . . .
H29A H 0.9767 -0.3463 0.3882 0.043 Uiso 1 1 calc R . .
C30 C 0.9247(4) -0.3884(3) 0.4385(3) 0.0340(19) Uani 1 1 d . . .
H30A H 0.9103 -0.4154 0.4184 0.041 Uiso 1 1 calc R . .
C31 C 0.9067(4) -0.3903(3) 0.4857(3) 0.0372(19) Uani 1 1 d . . .
H31A H 0.8807 -0.4191 0.4981 0.045 Uiso 1 1 calc R . .
C32 C 0.9259(4) -0.3507(2) 0.5150(2) 0.0327(18) Uani 1 1 d . . .
H32A H 0.9126 -0.3523 0.5475 0.039 Uiso 1 1 calc R . .
P1 P 1.12666(11) -0.23223(7) 0.60189(7) 0.0367(5) Uani 1 1 d . . .
O2 O 1.1135(3) -0.20338(17) 0.64988(16) 0.0440(13) Uani 1 1 d . . .
C33 C 1.1430(5) -0.2173(3) 0.6951(3) 0.082(3) Uani 1 1 d . . .
H33A H 1.1259 -0.1925 0.7185 0.124 Uiso 1 1 calc R . .
H33B H 1.2006 -0.2183 0.6941 0.124 Uiso 1 1 calc R . .
H33C H 1.1228 -0.2507 0.7036 0.124 Uiso 1 1 calc R . .
O3 O 1.1147(3) -0.28884(18) 0.62052(19) 0.0557(15) Uani 1 1 d . . .
C34 C 1.1273(5) -0.3316(3) 0.5911(3) 0.082(3) Uani 1 1 d . . .
H34A H 1.1169 -0.3625 0.6090 0.123 Uiso 1 1 calc R . .
H34B H 1.1819 -0.3317 0.5801 0.123 Uiso 1 1 calc R . .
H34C H 1.0917 -0.3300 0.5640 0.123 Uiso 1 1 calc R . .
O4 O 1.2170(3) -0.22678(19) 0.58934(18) 0.0534(15) Uani 1 1 d . . .
C35 C 1.2833(5) -0.2427(4) 0.6162(4) 0.090(3) Uani 1 1 d . . .
H35A H 1.3317 -0.2341 0.5994 0.135 Uiso 1 1 calc R . .
H35B H 1.2808 -0.2793 0.6210 0.135 Uiso 1 1 calc R . .
H35C H 1.2828 -0.2257 0.6468 0.135 Uiso 1 1 calc R . .
P2 P 1.24795(12) -0.04336(8) 0.07451(8) 0.0439(5) Uani 1 1 d . . .
F1 F 1.2997(3) -0.0384(2) 0.0299(2) 0.126(2) Uani 1 1 d . . .
F2 F 1.2076(3) 0.00903(16) 0.0641(2) 0.0911(18) Uani 1 1 d . . .
F3 F 1.2876(2) -0.09646(16) 0.08706(17) 0.0704(14) Uani 1 1 d . . .
F4 F 1.3141(2) -0.01574(17) 0.1049(2) 0.0866(18) Uani 1 1 d . . .
F5 F 1.1811(3) -0.07094(17) 0.04635(16) 0.0777(15) Uani 1 1 d . . .
F6 F 1.1967(2) -0.04978(18) 0.12112(16) 0.0720(14) Uani 1 1 d . . .
Cr2 Cr 0.83766(6) 0.00278(4) 0.15804(4) 0.0315(3) Uani 1 1 d . . .
C101 C 0.9107(4) 0.0392(3) 0.1002(3) 0.047(2) Uani 1 1 d . . .
C102 C 0.9605(4) 0.0062(3) 0.1273(3) 0.0381(19) Uani 1 1 d . . .
C103 C 0.9707(4) 0.0133(3) 0.1748(3) 0.039(2) Uani 1 1 d . . .
C104 C 0.9258(4) 0.0514(3) 0.1990(3) 0.044(2) Uani 1 1 d . . .
C105 C 0.8774(4) 0.0843(3) 0.1712(4) 0.049(2) Uani 1 1 d . . .
C106 C 0.8716(4) 0.0783(3) 0.1230(3) 0.046(2) Uani 1 1 d . . .
C107 C 0.9051(5) 0.0336(3) 0.0475(3) 0.070(3) Uani 1 1 d . . .
H10D H 0.9454 0.0546 0.0325 0.105 Uiso 1 1 calc R . .
H10E H 0.8529 0.0444 0.0369 0.105 Uiso 1 1 calc R . .
H10F H 0.9135 -0.0018 0.0389 0.105 Uiso 1 1 calc R . .
C108 C 1.0057(4) -0.0352(3) 0.1010(3) 0.062(3) Uani 1 1 d . . .
H10G H 1.0577 -0.0225 0.0920 0.093 Uiso 1 1 calc R . .
H10H H 0.9764 -0.0449 0.0727 0.093 Uiso 1 1 calc R . .
H10I H 1.0118 -0.0646 0.1215 0.093 Uiso 1 1 calc R . .
C109 C 1.0314(4) -0.0170(3) 0.2020(3) 0.060(3) Uani 1 1 d . . .
H10J H 1.0822 0.0004 0.2009 0.091 Uiso 1 1 calc R . .
H10K H 1.0367 -0.0505 0.1878 0.091 Uiso 1 1 calc R . .
H10L H 1.0144 -0.0205 0.2348 0.091 Uiso 1 1 calc R . .
C110 C 0.9362(5) 0.0585(3) 0.2514(3) 0.080(3) Uani 1 1 d . . .
H11D H 0.9795 0.0821 0.2573 0.120 Uiso 1 1 calc R . .
H11E H 0.9482 0.0259 0.2661 0.120 Uiso 1 1 calc R . .
H11F H 0.8875 0.0721 0.2649 0.120 Uiso 1 1 calc R . .
C111 C 0.8397(5) 0.1293(3) 0.1955(4) 0.090(4) Uani 1 1 d . . .
H11G H 0.8754 0.1583 0.1940 0.135 Uiso 1 1 calc R . .
H11H H 0.8292 0.1209 0.2285 0.135 Uiso 1 1 calc R . .
H11I H 0.7901 0.1378 0.1798 0.135 Uiso 1 1 calc R . .
C112 C 0.8203(5) 0.1152(3) 0.0950(4) 0.090(4) Uani 1 1 d . . .
H11J H 0.8524 0.1439 0.0848 0.135 Uiso 1 1 calc R . .
H11K H 0.7772 0.1272 0.1150 0.135 Uiso 1 1 calc R . .
H11L H 0.7986 0.0980 0.0674 0.135 Uiso 1 1 calc R . .
C113 C 0.7374(4) 0.0236(2) 0.1911(2) 0.0277(17) Uani 1 1 d . . .
C114 C 0.7173(4) 0.0064(2) 0.1513(2) 0.0294(17) Uani 1 1 d . . .
C115 C 0.8143(4) -0.0417(3) 0.1113(3) 0.0345(19) Uani 1 1 d . . .
O101 O 0.8009(3) -0.06994(19) 0.08080(18) 0.0463(14) Uani 1 1 d . . .
C121 C 0.7083(4) 0.0510(2) 0.2331(3) 0.0310(18) Uani 1 1 d . . .
C122 C 0.7320(4) 0.0386(3) 0.2781(3) 0.0383(19) Uani 1 1 d . . .
H12D H 0.7681 0.0117 0.2828 0.046 Uiso 1 1 calc R . .
C123 C 0.7035(4) 0.0653(3) 0.3166(3) 0.047(2) Uani 1 1 d . . .
H12E H 0.7189 0.0558 0.3475 0.057 Uiso 1 1 calc R . .
C124 C 0.6523(4) 0.1058(3) 0.3102(3) 0.049(2) Uani 1 1 d . . .
H12F H 0.6341 0.1248 0.3364 0.059 Uiso 1 1 calc R . .
C125 C 0.6288(4) 0.1178(3) 0.2652(3) 0.042(2) Uani 1 1 d . . .
H12G H 0.5939 0.1453 0.2605 0.051 Uiso 1 1 calc R . .
C126 C 0.6546(4) 0.0907(3) 0.2271(3) 0.0388(19) Uani 1 1 d . . .
H12H H 0.6361 0.0989 0.1965 0.047 Uiso 1 1 calc R . .
C127 C 0.6482(3) -0.0056(2) 0.1226(2) 0.0271(16) Uani 1 1 d . . .
C128 C 0.5792(4) -0.0197(2) 0.1460(3) 0.0381(19) Uani 1 1 d . . .
H12I H 0.5785 -0.0222 0.1793 0.046 Uiso 1 1 calc R . .
C129 C 0.5122(4) -0.0300(3) 0.1203(3) 0.048(2) Uani 1 1 d . . .
H12J H 0.4652 -0.0392 0.1363 0.058 Uiso 1 1 calc R . .
C130 C 0.5124(4) -0.0273(3) 0.0716(3) 0.049(2) Uani 1 1 d . . .
H13A H 0.4660 -0.0342 0.0541 0.058 Uiso 1 1 calc R . .
C131 C 0.5816(5) -0.0141(3) 0.0490(3) 0.048(2) Uani 1 1 d . . .
H13B H 0.5824 -0.0126 0.0156 0.057 Uiso 1 1 calc R . .
C132 C 0.6496(4) -0.0032(3) 0.0737(2) 0.0337(17) Uani 1 1 d . . .
H13C H 0.6965 0.0058 0.0576 0.040 Uiso 1 1 calc R . .
P101 P 0.83994(11) -0.06671(7) 0.20582(7) 0.0388(5) Uani 1 1 d . . .
O102 O 0.8643(3) -0.05891(17) 0.25859(17) 0.0524(14) Uani 1 1 d . . .
C133 C 0.8505(5) -0.0933(3) 0.2976(3) 0.079(3) Uani 1 1 d . . .
H13D H 0.8720 -0.0787 0.3266 0.119 Uiso 1 1 calc R . .
H13E H 0.8765 -0.1256 0.2912 0.119 Uiso 1 1 calc R . .
H13F H 0.7938 -0.0988 0.3013 0.119 Uiso 1 1 calc R . .
O103 O 0.7625(3) -0.09835(19) 0.21302(19) 0.0596(16) Uani 1 1 d . . .
C134 C 0.7205(6) -0.1240(3) 0.1794(4) 0.099(4) Uani 1 1 d . . .
H13G H 0.6749 -0.1403 0.1940 0.148 Uiso 1 1 calc R . .
H13H H 0.7542 -0.1497 0.1649 0.148 Uiso 1 1 calc R . .
H13I H 0.7025 -0.1003 0.1552 0.148 Uiso 1 1 calc R . .
O104 O 0.9020(3) -0.10467(18) 0.1831(2) 0.0614(16) Uani 1 1 d . . .
C135 C 0.9320(6) -0.1486(3) 0.2035(4) 0.108(4) Uani 1 1 d . . .
H13J H 0.9692 -0.1646 0.1817 0.163 Uiso 1 1 calc R . .
H13K H 0.8887 -0.1719 0.2102 0.163 Uiso 1 1 calc R . .
H13L H 0.9592 -0.1401 0.2328 0.163 Uiso 1 1 calc R . .
P102 P 1.00649(13) -0.23638(9) 0.30884(8) 0.0516(6) Uani 1 1 d D . .
F101 F 0.9172(4) -0.2321(3) 0.3089(4) 0.242(6) Uani 1 1 d D . .
F102 F 1.0006(5) -0.2283(3) 0.2564(2) 0.165(3) Uani 1 1 d D . .
F103 F 1.0947(3) -0.2395(2) 0.3043(3) 0.178(4) Uani 1 1 d D . .
F104 F 1.0014(3) -0.29522(18) 0.2991(2) 0.109(2) Uani 1 1 d D . .
F105 F 1.0131(3) -0.17801(17) 0.31827(19) 0.0933(18) Uani 1 1 d D . .
F106 F 1.0080(10) -0.2454(3) 0.3604(2) 0.290(8) Uani 1 1 d D . .

loop_
_atom_site_aniso_label
_atom_site_aniso_U_11
_atom_site_aniso_U_22
_atom_site_aniso_U_33
_atom_site_aniso_U_23
_atom_site_aniso_U_13
_atom_site_aniso_U_12
Cr1 0.0293(6) 0.0227(6) 0.0367(7) -0.0012(6) 0.0041(6) -0.0022(5)
C1 0.113(8) 0.006(4) 0.049(6) 0.003(4) 0.036(6) 0.003(5)
C2 0.082(7) 0.020(4) 0.044(6) 0.007(4) -0.019(5) -0.021(4)
C3 0.042(5) 0.035(5) 0.043(6) 0.017(4) -0.005(4) -0.009(4)
C4 0.056(6) 0.029(4) 0.038(5) 0.009(4) 0.014(4) 0.013(4)
C5 0.047(5) 0.018(4) 0.060(6) 0.004(4) -0.011(5) 0.012(4)
C6 0.044(6) 0.019(4) 0.081(7) 0.008(5) 0.017(5) 0.005(4)
C7 0.189(11) 0.026(5) 0.061(7) -0.001(5) 0.056(7) 0.017(6)
C8 0.182(11) 0.051(6) 0.088(8) 0.009(6) -0.060(8) -0.059(7)
C9 0.037(5) 0.078(7) 0.139(9) 0.057(6) 0.004(6) -0.020(5)
C10 0.109(8) 0.063(6) 0.044(6) 0.019(5) 0.013(5) 0.025(5)
C11 0.074(7) 0.054(6) 0.109(8) -0.002(6) -0.049(6) 0.017(5)
C12 0.053(6) 0.058(6) 0.166(11) 0.051(7) 0.057(6) 0.028(5)
C13 0.027(4) 0.025(4) 0.029(5) 0.006(4) 0.000(4) 0.005(3)
C14 0.022(4) 0.022(4) 0.043(5) -0.001(4) -0.002(3) -0.004(3)
C15 0.030(4) 0.033(5) 0.039(5) 0.007(4) 0.006(4) -0.010(4)
O1 0.043(3) 0.048(3) 0.055(4) -0.012(3) 0.015(3) -0.003(3)
C21 0.028(4) 0.023(4) 0.037(5) 0.002(4) 0.011(4) -0.002(3)
C22 0.034(5) 0.033(4) 0.046(5) -0.012(4) 0.001(4) -0.004(3)
C23 0.032(5) 0.033(5) 0.060(6) 0.001(4) 0.005(5) -0.006(3)
C24 0.036(5) 0.032(4) 0.050(6) 0.002(4) 0.014(4) 0.003(4)
C25 0.047(5) 0.031(4) 0.038(5) 0.001(4) -0.001(4) 0.002(4)
C26 0.029(4) 0.031(4) 0.042(5) 0.003(4) -0.007(4) 0.001(3)
C27 0.025(4) 0.025(4) 0.031(5) -0.004(3) -0.004(3) 0.001(3)
C28 0.034(4) 0.034(5) 0.031(5) -0.003(4) -0.004(3) -0.008(3)
C29 0.038(5) 0.043(5) 0.026(4) -0.002(4) -0.001(4) 0.004(4)
C30 0.033(5) 0.026(4) 0.042(5) -0.011(4) -0.011(4) 0.004(3)
C31 0.036(5) 0.030(5) 0.045(6) 0.001(4) -0.001(4) -0.002(3)
C32 0.037(5) 0.026(4) 0.036(5) -0.003(4) 0.004(4) 0.001(3)
P1 0.0349(11) 0.0315(12) 0.0438(14) -0.0019(11) 0.0012(10) -0.0014(9)
O2 0.063(3) 0.042(3) 0.027(3) -0.001(3) -0.004(3) -0.007(3)
C33 0.116(8) 0.089(8) 0.043(6) -0.006(5) 0.012(6) -0.003(6)
O3 0.069(4) 0.034(3) 0.064(4) 0.008(3) -0.014(3) 0.004(3)
C34 0.104(8) 0.044(6) 0.098(8) -0.019(6) -0.017(6) 0.016(5)
O4 0.027(3) 0.065(4) 0.068(4) 0.013(3) -0.003(3) -0.002(3)
C35 0.039(6) 0.111(9) 0.121(9) 0.001(7) -0.009(6) 0.004(5)
P2 0.0404(12) 0.0388(12) 0.0525(14) 0.0006(12) 0.0047(12) 0.0015(10)
F1 0.130(5) 0.146(6) 0.104(5) 0.035(4) 0.073(4) 0.011(4)
F2 0.080(3) 0.039(3) 0.155(5) 0.018(3) -0.034(3) 0.009(2)
F3 0.070(3) 0.045(3) 0.096(4) 0.003(3) -0.006(3) 0.021(2)
F4 0.059(3) 0.057(3) 0.144(5) 0.011(3) -0.036(3) -0.021(2)
F5 0.103(4) 0.063(3) 0.067(3) 0.002(3) -0.036(3) -0.018(3)
F6 0.054(3) 0.093(4) 0.069(4) -0.008(3) 0.014(3) 0.004(3)
Cr2 0.0280(6) 0.0283(6) 0.0381(7) -0.0061(6) -0.0029(6) 0.0002(5)
C101 0.036(5) 0.045(5) 0.060(6) -0.004(5) -0.001(4) -0.013(4)
C102 0.031(4) 0.031(4) 0.052(6) 0.000(4) 0.001(4) 0.001(4)
C103 0.025(4) 0.045(5) 0.048(6) -0.001(4) -0.009(4) -0.005(4)
C104 0.038(5) 0.056(6) 0.037(5) -0.019(4) 0.000(4) -0.025(4)
C105 0.037(5) 0.024(5) 0.087(8) -0.002(5) 0.009(5) -0.007(4)
C106 0.025(4) 0.041(5) 0.073(7) 0.009(5) 0.005(5) -0.004(4)
C107 0.065(6) 0.095(7) 0.049(6) 0.006(6) -0.009(5) -0.032(5)
C108 0.036(5) 0.069(6) 0.081(7) -0.025(5) 0.009(5) 0.003(4)
C109 0.041(5) 0.069(6) 0.071(6) 0.012(5) -0.019(4) -0.003(4)
C110 0.061(6) 0.104(8) 0.074(7) -0.044(6) -0.008(5) -0.031(5)
C111 0.071(6) 0.024(5) 0.176(11) -0.036(6) 0.038(7) -0.012(4)
C112 0.055(6) 0.058(6) 0.157(10) 0.056(7) -0.025(6) 0.001(5)
C113 0.029(4) 0.031(4) 0.023(4) 0.009(3) -0.003(3) 0.005(3)
C114 0.028(4) 0.029(4) 0.031(5) 0.007(4) -0.002(3) 0.001(3)
C115 0.022(4) 0.036(5) 0.045(5) 0.001(4) 0.006(4) 0.003(3)
O101 0.047(3) 0.042(3) 0.050(4) -0.018(3) 0.000(3) -0.001(3)
C121 0.025(4) 0.028(4) 0.040(5) -0.007(4) -0.001(4) -0.011(3)
C122 0.042(5) 0.033(5) 0.040(5) -0.006(4) 0.000(4) 0.001(4)
C123 0.052(5) 0.048(6) 0.042(5) -0.002(4) -0.006(4) -0.011(4)
C124 0.053(6) 0.045(5) 0.049(6) -0.026(5) 0.012(5) -0.005(4)
C125 0.049(5) 0.030(5) 0.048(6) -0.005(4) 0.012(4) 0.006(4)
C126 0.031(4) 0.038(5) 0.047(5) 0.005(4) 0.005(4) 0.005(4)
C127 0.021(4) 0.028(4) 0.032(5) -0.004(4) -0.001(3) 0.000(3)
C128 0.041(5) 0.030(4) 0.043(5) -0.002(4) 0.003(4) -0.003(3)
C129 0.033(5) 0.045(5) 0.067(7) 0.010(5) -0.005(5) -0.006(4)
C130 0.033(5) 0.035(5) 0.078(7) 0.003(5) -0.023(5) -0.005(4)
C131 0.050(5) 0.046(5) 0.048(6) 0.003(4) -0.021(5) -0.001(4)
C132 0.029(4) 0.038(4) 0.034(5) 0.000(4) 0.001(4) -0.005(4)
P101 0.0391(12) 0.0379(12) 0.0393(13) -0.0066(10) -0.0101(10) -0.0005(10)
O102 0.073(4) 0.040(3) 0.044(4) 0.005(3) -0.015(3) 0.001(3)
C133 0.115(8) 0.081(7) 0.043(6) 0.017(5) -0.014(6) -0.014(6)
O103 0.067(4) 0.047(3) 0.064(4) 0.008(3) -0.023(3) -0.027(3)
C134 0.101(8) 0.056(7) 0.139(10) 0.012(7) -0.054(8) -0.019(6)
O104 0.060(4) 0.032(3) 0.092(5) 0.000(3) 0.001(3) 0.016(3)
C135 0.108(9) 0.047(6) 0.171(12) 0.000(7) -0.005(8) 0.018(6)
P102 0.0562(16) 0.0487(16) 0.0500(17) -0.0028(12) 0.0002(12) -0.0017(12)
F101 0.098(5) 0.190(8) 0.436(17) -0.122(10) 0.144(8) -0.033(5)
F102 0.264(9) 0.150(6) 0.079(5) 0.007(5) -0.060(5) 0.027(6)
F103 0.057(4) 0.096(5) 0.380(13) -0.077(6) -0.091(5) 0.016(3)
F104 0.131(5) 0.050(3) 0.147(6) -0.029(4) -0.023(4) -0.017(3)
F105 0.125(4) 0.039(3) 0.116(5) -0.001(3) -0.010(4) 0.008(3)
F106 0.73(3) 0.095(6) 0.043(4) 0.017(4) 0.015(9) -0.075(10)

loop_
_atom_type_symbol
_atom_type_description
_atom_type_scat_dispersion_real
_atom_type_scat_dispersion_imag
_atom_type_scat_source
C C 0.0033 0.0016 'International Tables Vol C Tables 4.2.6.8 and 6.1.1.4'
H H 0.0000 0.0000 'International Tables Vol C Tables 4.2.6.8 and 6.1.1.4'
O O 0.0106 0.0060 'International Tables Vol C Tables 4.2.6.8 and 6.1.1.4'
P P 0.1023 0.0942 'International Tables Vol C Tables 4.2.6.8 and 6.1.1.4'
Cr Cr 0.3209 0.6236 'International Tables Vol C Tables 4.2.6.8 and 6.1.1.4'
F F 0.0171 0.0103 'International Tables Vol C Tables 4.2.6.8 and 6.1.1.4'

loop_
_geom_angle_atom_site_label_1
_geom_angle_atom_site_label_2
_geom_angle_atom_site_label_3
_geom_angle
_geom_angle_site_symmetry_1
_geom_angle_site_symmetry_3
_geom_angle_publ_flag
C15 Cr1 C13 110.0(3) . . ?
C15 Cr1 C14 77.0(3) . . ?
C13 Cr1 C14 36.1(2) . . ?
C15 Cr1 C3 90.0(3) . . ?
C13 Cr1 C3 159.0(3) . . ?
C14 Cr1 C3 154.9(3) . . ?
C15 Cr1 C4 82.4(3) . . ?
C13 Cr1 C4 137.1(3) . . ?
C14 Cr1 C4 119.4(3) . . ?
C3 Cr1 C4 36.4(2) . . ?
C15 Cr1 C5 104.3(3) . . ?
C13 Cr1 C5 102.6(3) . . ?
C14 Cr1 C5 97.4(3) . . ?
C3 Cr1 C5 64.7(3) . . ?
C4 Cr1 C5 35.5(2) . . ?
C15 Cr1 C6 139.6(3) . . ?
C13 Cr1 C6 84.3(2) . . ?
C14 Cr1 C6 100.2(3) . . ?
C3 Cr1 C6 75.9(3) . . ?
C4 Cr1 C6 63.7(3) . . ?
C5 Cr1 C6 35.5(3) . . ?
C15 Cr1 P1 86.1(2) . . ?
C13 Cr1 P1 87.53(19) . . ?
C14 Cr1 P1 99.64(19) . . ?
C3 Cr1 P1 100.8(2) . . ?
C4 Cr1 P1 135.1(2) . . ?
C5 Cr1 P1 161.68(19) . . ?
C6 Cr1 P1 133.3(3) . . ?
C15 Cr1 C2 121.4(3) . . ?
C13 Cr1 C2 127.6(3) . . ?
C14 Cr1 C2 161.2(3) . . ?
C3 Cr1 C2 35.6(3) . . ?
C4 Cr1 C2 64.0(3) . . ?
C5 Cr1 C2 75.3(3) . . ?
C6 Cr1 C2 63.8(3) . . ?
P1 Cr1 C2 86.4(2) . . ?
C15 Cr1 C1 154.3(3) . . ?
C13 Cr1 C1 95.3(3) . . ?
C14 Cr1 C1 125.7(3) . . ?
C3 Cr1 C1 64.5(3) . . ?
C4 Cr1 C1 75.8(3) . . ?
C5 Cr1 C1 64.3(3) . . ?
C6 Cr1 C1 35.9(3) . . ?
P1 Cr1 C1 99.9(3) . . ?
C2 Cr1 C1 35.5(3) . . ?
C2 C1 C6 118.4(7) . . ?
C2 C1 C7 119.7(10) . . ?
C6 C1 C7 121.8(9) . . ?
C2 C1 Cr1 72.0(4) . . ?
C6 C1 Cr1 71.3(4) . . ?
C7 C1 Cr1 131.1(5) . . ?
C3 C2 C1 120.9(7) . . ?
C3 C2 C8 117.9(8) . . ?
C1 C2 C8 121.0(9) . . ?
C3 C2 Cr1 70.5(4) . . ?
C1 C2 Cr1 72.5(4) . . ?
C8 C2 Cr1 135.0(5) . . ?
C2 C3 C4 119.4(7) . . ?
C2 C3 C9 120.8(8) . . ?
C4 C3 C9 119.7(8) . . ?
C2 C3 Cr1 73.9(4) . . ?
C4 C3 Cr1 72.1(4) . . ?
C9 C3 Cr1 128.8(5) . . ?
C5 C4 C3 120.6(7) . . ?
C5 C4 C10 119.2(8) . . ?
C3 C4 C10 120.1(7) . . ?
C5 C4 Cr1 73.0(4) . . ?
C3 C4 Cr1 71.5(4) . . ?
C10 C4 Cr1 132.0(5) . . ?
C4 C5 C6 119.6(7) . . ?
C4 C5 C11 120.7(8) . . ?
C6 C5 C11 119.7(8) . . ?
C4 C5 Cr1 71.5(4) . . ?
C6 C5 Cr1 72.3(4) . . ?
C11 C5 Cr1 129.4(5) . . ?
C5 C6 C1 121.0(7) . . ?
C5 C6 C12 119.1(8) . . ?
C1 C6 C12 119.7(9) . . ?
C5 C6 Cr1 72.2(4) . . ?
C1 C6 Cr1 72.8(4) . . ?
C12 C6 Cr1 132.1(5) . . ?
C14 C13 C21 142.2(6) . . ?
C14 C13 Cr1 73.6(4) . . ?
C21 C13 Cr1 143.5(5) . . ?
C13 C14 C27 145.7(6) . . ?
C13 C14 Cr1 70.3(4) . . ?
C27 C14 Cr1 144.0(5) . . ?
O1 C15 Cr1 177.5(6) . . ?
C26 C21 C22 118.5(6) . . ?
C26 C21 C13 122.1(6) . . ?
C22 C21 C13 119.4(6) . . ?
C23 C22 C21 120.5(7) . . ?
C24 C23 C22 119.8(7) . . ?
C25 C24 C23 120.8(7) . . ?
C24 C25 C26 120.3(7) . . ?
C21 C26 C25 120.1(6) . . ?
C28 C27 C32 117.6(6) . . ?
C28 C27 C14 123.4(6) . . ?
C32 C27 C14 118.9(6) . . ?
C27 C28 C29 120.9(6) . . ?
C30 C29 C28 120.5(7) . . ?
C29 C30 C31 119.8(7) . . ?
C30 C31 C32 120.6(7) . . ?
C31 C32 C27 120.7(7) . . ?
O2 P1 O4 106.7(3) . . ?
O2 P1 O3 98.6(3) . . ?
O4 P1 O3 106.4(3) . . ?
O2 P1 Cr1 115.4(2) . . ?
O4 P1 Cr1 109.1(2) . . ?
O3 P1 Cr1 119.5(2) . . ?
C33 O2 P1 127.0(5) . . ?
C34 O3 P1 122.1(5) . . ?
C35 O4 P1 128.2(5) . . ?
F1 P2 F5 91.9(3) . . ?
F1 P2 F2 91.0(3) . . ?
F5 P2 F2 90.0(3) . . ?
F1 P2 F6 178.1(3) . . ?
F5 P2 F6 88.8(3) . . ?
F2 P2 F6 90.8(3) . . ?
F1 P2 F4 90.3(3) . . ?
F5 P2 F4 177.8(3) . . ?
F2 P2 F4 90.2(3) . . ?
F6 P2 F4 89.1(3) . . ?
F1 P2 F3 91.0(3) . . ?
F5 P2 F3 90.5(3) . . ?
F2 P2 F3 177.9(3) . . ?
F6 P2 F3 87.2(3) . . ?
F4 P2 F3 89.2(3) . . ?
C115 Cr2 C113 109.4(3) . . ?
C115 Cr2 C114 75.3(3) . . ?
C113 Cr2 C114 36.2(2) . . ?
C115 Cr2 C102 86.8(3) . . ?
C113 Cr2 C102 160.9(3) . . ?
C114 Cr2 C102 151.5(3) . . ?
C115 Cr2 C101 82.3(3) . . ?
C113 Cr2 C101 132.8(3) . . ?
C114 Cr2 C101 117.1(3) . . ?
C102 Cr2 C101 37.0(2) . . ?
C115 Cr2 P101 85.1(2) . . ?
C113 Cr2 P101 87.60(18) . . ?
C114 Cr2 P101 96.30(18) . . ?
C102 Cr2 P101 104.21(19) . . ?
C101 Cr2 P101 139.6(2) . . ?
C115 Cr2 C104 151.3(3) . . ?
C113 Cr2 C104 99.2(3) . . ?
C114 Cr2 C104 132.1(3) . . ?
C102 Cr2 C104 64.6(3) . . ?
C101 Cr2 C104 76.8(3) . . ?
P101 Cr2 C104 98.1(2) . . ?
C115 Cr2 C105 142.5(3) . . ?
C113 Cr2 C105 85.1(3) . . ?
C114 Cr2 C105 105.3(3) . . ?
C102 Cr2 C105 75.8(3) . . ?
C101 Cr2 C105 63.7(3) . . ?
P101 Cr2 C105 131.0(3) . . ?
C104 Cr2 C105 36.5(3) . . ?
C115 Cr2 C106 107.6(3) . . ?
C113 Cr2 C106 100.0(3) . . ?
C114 Cr2 C106 99.7(3) . . ?
C102 Cr2 C106 64.5(3) . . ?
C101 Cr2 C106 35.3(3) . . ?
P101 Cr2 C106 161.7(2) . . ?
C104 Cr2 C106 64.4(3) . . ?
C105 Cr2 C106 34.9(3) . . ?
C115 Cr2 C103 116.0(3) . . ?
C113 Cr2 C103 133.6(3) . . ?
C114 Cr2 C103 168.4(3) . . ?
C102 Cr2 C103 34.8(2) . . ?
C101 Cr2 C103 64.4(3) . . ?
P101 Cr2 C103 87.60(19) . . ?
C104 Cr2 C103 36.3(2) . . ?
C105 Cr2 C103 64.4(3) . . ?
C106 Cr2 C103 75.1(3) . . ?
C106 C101 C102 118.9(7) . . ?
C106 C101 C107 120.5(8) . . ?
C102 C101 C107 120.5(7) . . ?
C106 C101 Cr2 73.7(4) . . ?
C102 C101 Cr2 71.1(4) . . ?
C107 C101 Cr2 129.9(5) . . ?
C103 C102 C101 121.1(7) . . ?
C103 C102 C108 120.9(7) . . ?
C101 C102 C108 117.9(7) . . ?
C103 C102 Cr2 75.1(4) . . ?
C101 C102 Cr2 71.9(4) . . ?
C108 C102 Cr2 128.4(5) . . ?
C102 C103 C104 119.8(7) . . ?
C102 C103 C109 120.9(7) . . ?
C104 C103 C109 119.2(7) . . ?
C102 C103 Cr2 70.1(4) . . ?
C104 C103 Cr2 70.6(4) . . ?
C109 C103 Cr2 134.5(5) . . ?
C105 C104 C103 117.9(7) . . ?
C105 C104 C110 122.2(8) . . ?
C103 C104 C110 119.7(8) . . ?
C105 C104 Cr2 71.8(4) . . ?
C103 C104 Cr2 73.1(4) . . ?
C110 C104 Cr2 130.2(5) . . ?
C106 C105 C104 121.0(7) . . ?
C106 C105 C111 120.8(8) . . ?
C104 C105 C111 117.9(9) . . ?
C106 C105 Cr2 73.0(4) . . ?
C104 C105 Cr2 71.7(4) . . ?
C111 C105 Cr2 133.5(5) . . ?
C105 C106 C101 121.0(8) . . ?
C105 C106 C112 118.8(8) . . ?
C101 C106 C112 120.3(8) . . ?
C105 C106 Cr2 72.0(4) . . ?
C101 C106 Cr2 71.0(4) . . ?
C112 C106 Cr2 129.4(5) . . ?
C114 C113 C121 143.6(6) . . ?
C114 C113 Cr2 73.4(4) . . ?
C121 C113 Cr2 142.2(5) . . ?
C113 C114 C127 142.4(6) . . ?
C113 C114 Cr2 70.5(4) . . ?
C127 C114 Cr2 147.0(5) . . ?
O101 C115 Cr2 178.5(6) . . ?
C122 C121 C126 118.8(7) . . ?
C122 C121 C113 122.1(6) . . ?
C126 C121 C113 119.2(7) . . ?
C121 C122 C123 120.4(7) . . ?
C122 C123 C124 120.4(7) . . ?
C125 C124 C123 118.7(7) . . ?
C126 C125 C124 121.3(7) . . ?
C125 C126 C121 120.3(7) . . ?
C132 C127 C128 120.0(6) . . ?
C132 C127 C114 122.2(6) . . ?
C128 C127 C114 117.8(6) . . ?
C129 C128 C127 119.6(7) . . ?
C128 C129 C130 121.1(7) . . ?
C129 C130 C131 118.6(7) . . ?
C132 C131 C130 121.7(7) . . ?
C131 C132 C127 119.0(6) . . ?
O102 P101 O103 99.6(3) . . ?
O102 P101 O104 107.2(3) . . ?
O103 P101 O104 105.6(3) . . ?
O102 P101 Cr2 117.7(2) . . ?
O103 P101 Cr2 119.5(2) . . ?
O104 P101 Cr2 106.2(2) . . ?
C133 O102 P101 127.2(5) . . ?
C134 O103 P101 127.4(6) . . ?
C135 O104 P101 126.8(6) . . ?
F106 P102 F103 93.4(7) . . ?
F106 P102 F102 176.9(7) . . ?
F103 P102 F102 89.3(5) . . ?
F106 P102 F101 91.6(7) . . ?
F103 P102 F101 175.0(6) . . ?
F102 P102 F101 85.7(6) . . ?
F106 P102 F105 89.4(4) . . ?
F103 P102 F105 89.9(3) . . ?
F102 P102 F105 92.0(4) . . ?
F101 P102 F105 89.9(4) . . ?
F106 P102 F104 90.8(4) . . ?
F103 P102 F104 89.2(3) . . ?
F102 P102 F104 87.9(4) . . ?
F101 P102 F104 91.1(4) . . ?
F105 P102 F104 179.0(3) . . ?

loop_
_geom_bond_atom_site_label_1
_geom_bond_atom_site_label_2
_geom_bond_distance
_geom_bond_site_symmetry_2
_geom_bond_publ_flag
Cr1 C15 1.832(8) . ?
Cr1 C13 2.028(6) . ?
Cr1 C14 2.067(6) . ?
Cr1 C3 2.267(7) . ?
Cr1 C4 2.276(7) . ?
Cr1 C5 2.296(7) . ?
Cr1 C6 2.298(7) . ?
Cr1 P1 2.298(2) . ?
Cr1 C2 2.311(7) . ?
Cr1 C1 2.317(7) . ?
C1 C2 1.412(11) . ?
C1 C6 1.421(11) . ?
C1 C7 1.496(10) . ?
C2 C3 1.399(10) . ?
C2 C8 1.526(10) . ?
C3 C4 1.418(9) . ?
C3 C9 1.503(9) . ?
C4 C5 1.394(9) . ?
C4 C10 1.513(9) . ?
C5 C6 1.400(10) . ?
C5 C11 1.521(10) . ?
C6 C12 1.539(10) . ?
C13 C14 1.269(8) . ?
C13 C21 1.464(8) . ?
C14 C27 1.456(8) . ?
C15 O1 1.159(7) . ?
C21 C26 1.396(9) . ?
C21 C22 1.410(8) . ?
C22 C23 1.390(9) . ?
C23 C24 1.376(9) . ?
C24 C25 1.372(9) . ?
C25 C26 1.397(9) . ?
C27 C28 1.391(9) . ?
C27 C32 1.411(8) . ?
C28 C29 1.392(8) . ?
C29 C30 1.370(9) . ?
C30 C31 1.377(9) . ?
C31 C32 1.380(9) . ?
P1 O2 1.580(5) . ?
P1 O4 1.582(5) . ?
P1 O3 1.605(5) . ?
O2 C33 1.427(9) . ?
O3 C34 1.425(8) . ?
O4 C35 1.425(9) . ?
P2 F1 1.549(5) . ?
P2 F5 1.571(5) . ?
P2 F2 1.577(4) . ?
P2 F6 1.594(5) . ?
P2 F4 1.596(5) . ?
P2 F3 1.601(4) . ?
Cr2 C115 1.822(8) . ?
Cr2 C113 2.023(6) . ?
Cr2 C114 2.056(6) . ?
Cr2 C102 2.264(7) . ?
Cr2 C101 2.275(8) . ?
Cr2 P101 2.289(2) . ?
Cr2 C104 2.294(7) . ?
Cr2 C105 2.296(7) . ?
Cr2 C106 2.309(7) . ?
Cr2 C103 2.328(6) . ?
C101 C106 1.391(10) . ?
C101 C102 1.441(10) . ?
C101 C107 1.508(10) . ?
C102 C103 1.375(9) . ?
C102 C108 1.534(9) . ?
C103 C104 1.441(10) . ?
C103 C109 1.517(9) . ?
C104 C105 1.437(10) . ?
C104 C110 1.513(10) . ?
C105 C106 1.382(11) . ?
C105 C111 1.521(10) . ?
C106 C112 1.533(10) . ?
C113 C114 1.267(8) . ?
C113 C121 1.481(9) . ?
C114 C127 1.465(8) . ?
C115 O101 1.167(7) . ?
C121 C122 1.382(9) . ?
C121 C126 1.403(9) . ?
C122 C123 1.391(9) . ?
C123 C124 1.394(10) . ?
C124 C125 1.377(10) . ?
C125 C126 1.373(9) . ?
C127 C132 1.391(8) . ?
C127 C128 1.399(8) . ?
C128 C129 1.380(9) . ?
C129 C130 1.387(10) . ?
C130 C131 1.385(9) . ?
C131 C132 1.383(8) . ?
P101 O102 1.570(5) . ?
P101 O103 1.574(5) . ?
P101 O104 1.595(5) . ?
O102 C133 1.455(8) . ?
O103 C134 1.373(9) . ?
O104 C135 1.397(9) . ?
P102 F106 1.485(6) . ?
P102 F103 1.508(5) . ?
P102 F102 1.510(6) . ?
P102 F101 1.521(7) . ?
P102 F105 1.574(5) . ?
P102 F104 1.587(5) . ?
